data_1551268
loop_
_publ_author_name
'Alexandros P. Katsoulidis'
'Dmytro Antypov'
'George F. S. Whitehead'
'Elliot J. Carrington'
'Dave J. Adams'
'Neil G. Berry'
'George R. Darling'
'Matthew S. Dyer'
'Matthew J. Rosseinsky'

_publ_section_title
;
 Chemical control of structure and guest uptake by a conformationally
 mobile porous material
;
_journal_name_full Nature
_journal_page_first 213
_journal_page_last 217
_journal_paper_doi 10.1038/s41586-018-0820-9
_journal_volume 565
_journal_year 2019
_chemical_absolute_configuration rm
_chemical_formula_moiety '0.25(C40 H52 N20 O16 Zn4), C H3 O'
_chemical_formula_sum 'C11 H16 N5 O5 Zn'
_chemical_formula_weight 363.66
_space_group_crystal_system monoclinic
_space_group_IT_number 4
_space_group_name_Hall 'P 2yb'
_space_group_name_H-M_alt 'P 1 21 1'
_atom_sites_solution_hydrogens geom
_atom_sites_solution_primary direct
_cell_angle_alpha 90.0
_cell_angle_beta 94.870(3)
_cell_angle_gamma 90.0
_cell_formula_units_Z 4
_cell_length_a 9.5741(3)
_cell_length_b 9.0550(2)
_cell_length_c 20.4299(7)
_cell_measurement_reflns_used 11630
_cell_measurement_temperature 100
_cell_measurement_theta_max 28.2420
_cell_measurement_theta_min 2.1040
_cell_volume 1764.75(9)
_computing_cell_refinement 'CrysAlisPro 1.171.38.41 (Rigaku OD, 2015)'
_computing_data_collection 'CrysAlisPro 1.171.38.41 (Rigaku OD, 2015)'
_computing_data_reduction 'CrysAlisPro 1.171.38.41 (Rigaku OD, 2015)'
_computing_molecular_graphics 'Olex2 (Dolomanov et al., 2009)'
_computing_publication_material 'Olex2 (Dolomanov et al., 2009)'
_computing_structure_refinement 'ShelXL (Sheldrick, 2015)'
_computing_structure_solution 'ShelXT (Sheldrick, 2015)'
_diffrn_ambient_temperature 100
_diffrn_detector 'CCD plate'
_diffrn_measured_fraction_theta_full 0.971
_diffrn_measured_fraction_theta_max 0.963
_diffrn_measurement_details
;
List of Runs (angles in degrees, time in seconds):
  # Type    Start    End  Width  t~exp~   \w     \q     \k     \f   Frames
--------------------------------------------------------------------------
  1  \w   -110.00  15.00   1.00   60.00    --  -20.00 -68.00   0.00  125
  2  \w   -110.00  15.00   1.00   60.00    --  -20.00 -68.00 120.00  125
  3  \w   -110.00  15.00   1.00   60.00    --  -20.00 -68.00 240.00  125
  4  \w   -110.00  15.00   1.00   60.00    --  -20.00 -30.00  90.00  125
;
_diffrn_measurement_device 'abstract diffractometer'
_diffrn_measurement_device_type 'dtrek-CrysAlisPro-abstract goniometer imported rigaku-d*trek images'
_diffrn_measurement_method '\w scans'
_diffrn_orient_matrix_type 'CrysAlisPro convention (1999,Acta A55,543-557)'
_diffrn_orient_matrix_UB_11 -0.0438075000
_diffrn_orient_matrix_UB_12 0.0297044000
_diffrn_orient_matrix_UB_13 0.0230540000
_diffrn_orient_matrix_UB_21 -0.0551329000
_diffrn_orient_matrix_UB_22 0.0077927000
_diffrn_orient_matrix_UB_23 -0.0252307000
_diffrn_orient_matrix_UB_31 -0.0239924000
_diffrn_orient_matrix_UB_32 -0.0720280000
_diffrn_orient_matrix_UB_33 0.0067562000
_diffrn_radiation_monochromator graphite
_diffrn_radiation_probe x-ray
_diffrn_radiation_type MoK\a
_diffrn_radiation_wavelength 0.71073
_diffrn_reflns_av_R_equivalents 0.0416
_diffrn_reflns_av_unetI/netI 0.0361
_diffrn_reflns_Laue_measured_fraction_full 0.971
_diffrn_reflns_Laue_measured_fraction_max 0.963
_diffrn_reflns_limit_h_max 12
_diffrn_reflns_limit_h_min -12
_diffrn_reflns_limit_k_max 12
_diffrn_reflns_limit_k_min -8
_diffrn_reflns_limit_l_max 27
_diffrn_reflns_limit_l_min -27
_diffrn_reflns_number 19799
_diffrn_reflns_point_group_measured_fraction_full 0.808
_diffrn_reflns_point_group_measured_fraction_max 0.773
_diffrn_reflns_theta_full 26.000
_diffrn_reflns_theta_max 28.282
_diffrn_reflns_theta_min 2.001
_diffrn_source 'fine-focus sealed X-ray tube'
_diffrn_source_type 'Enhance (Mo) X-ray Source'
_exptl_absorpt_coefficient_mu 1.418
_exptl_absorpt_correction_T_max 1.00000
_exptl_absorpt_correction_T_min 0.69838
_exptl_absorpt_correction_type multi-scan
_exptl_absorpt_process_details
;
CrysAlisPro 1.171.38.41 (Rigaku Oxford Diffraction, 2015)
Empirical absorption correction using spherical harmonics,
 implemented in SCALE3 ABSPACK scaling algorithm.
;
_exptl_crystal_colour 'clear yellow'
_exptl_crystal_colour_lustre clear
_exptl_crystal_colour_modifier .
_exptl_crystal_colour_primary yellow
_exptl_crystal_density_diffrn 1.369
_exptl_crystal_description irregular
_exptl_crystal_F_000 748
_exptl_crystal_size_max 0.4
_exptl_crystal_size_mid 0.1
_exptl_crystal_size_min 0.01
_refine_diff_density_max 1.262
_refine_diff_density_min -0.597
_refine_diff_density_rms 0.084
_refine_ls_abs_structure_details
;
 Flack x determined using 1705 quotients [(I+)-(I-)]/[(I+)+(I-)]
 (Parsons, Flack and Wagner, Acta Cryst. B69 (2013) 249-259).
;
_refine_ls_abs_structure_Flack 0.016(8)
_refine_ls_extinction_coef .
_refine_ls_extinction_method none
_refine_ls_goodness_of_fit_ref 1.002
_refine_ls_hydrogen_treatment constr
_refine_ls_matrix_type full
_refine_ls_number_parameters 458
_refine_ls_number_reflns 6776
_refine_ls_number_restraints 256
_refine_ls_restrained_S_all 0.987
_refine_ls_R_factor_all 0.0524
_refine_ls_R_factor_gt 0.0439
_refine_ls_shift/su_max 0.013
_refine_ls_shift/su_mean 0.000
_refine_ls_structure_factor_coef Fsqd
_refine_ls_weighting_details 'w=1/[\s^2^(Fo^2^)+(0.0720P)^2^+1.8126P] where P=(Fo^2^+2Fc^2^)/3'
_refine_ls_weighting_scheme calc
_refine_ls_wR_factor_gt 0.1115
_refine_ls_wR_factor_ref 0.1178
_reflns_Friedel_coverage 0.513
_reflns_Friedel_fraction_full 0.622
_reflns_Friedel_fraction_max 0.559
_reflns_number_gt 5836
_reflns_number_total 6776
_reflns_threshold_expression 'I > 2\s(I)'
_cod_data_source_file 1000005.cif
_cod_data_source_block PCOD1000005
_cod_database_code 1551268
_chemical_oxdiff_formula 'Zn1 C6 H6 O6 N6'
_shelx_space_group_comment
;
The symmetry employed for this shelxl refinement is uniquely defined
by the following loop, which should always be used as a source of
symmetry information in preference to the above space-group names.
They are only intended as comments.
;
_cell_oxdiff_angle_alpha 90.035(3)
_cell_oxdiff_angle_beta 94.847(3)
_cell_oxdiff_angle_gamma 89.970(3)
_cell_oxdiff_length_a 9.5687(3)
_cell_oxdiff_length_b 9.0586(3)
_cell_oxdiff_length_c 20.4327(6)
_cell_oxdiff_measurement_reflns_used 11630
_cell_oxdiff_volume 1764.75(10)
_reflns_odcompleteness_completeness 96.97
_reflns_odcompleteness_iscentric 1
_reflns_odcompleteness_theta 26.32
_olex2_refinement_description
;
1. Fixed Uiso
 At 1.2 times of:
  All C(H) groups, All C(H,H) groups, All N(H) groups, All N(H,H) groups
 At 1.5 times of:
  All C(H,H,H) groups
2. Shared sites
{N0, N009}
3. Restrained distances
 C18-O3
 1.43 with sigma of 0.02
4. Rigid bond restraints
 O00L, N00O, O00S, C00W, N011, C012, C013, C015, O2, C4, C15, N17, N13, C19,
 O6, C7, Zn01
 with sigma for 1-2 distances of 0.01 and sigma for 1-3 distances of 0.01
5. Uiso/Uaniso restraints and constraints
O00L \\sim N00O \\sim O00S \\sim C00W \\sim N011 \\sim C012 \\sim C013 \\sim
C015 \\sim O2 \\sim C4 \\sim C15 \\sim N17 \\sim N13 \\sim C19 \\sim O6 \\sim
C7 \\sim Zn01: within 2A with sigma of 0.02 and sigma for terminal atoms of 0.04
Uanis(N0) = Uanis(N009)
Uanis(N0) = Uanis(N009)
6. Others
 Sof(H00E)=Sof(O2)=Sof(C4)=Sof(H4A)=Sof(H4B)=Sof(C15)=Sof(N17)=Sof(H17)=
 Sof(N13)=Sof(H13A)=Sof(H13B)=Sof(C19)=Sof(H19A)=Sof(H19B)=Sof(O6)=Sof(C7)=
 Sof(N0)=Sof(H0)=Sof(O3)=Sof(C18)=Sof(H18A)=Sof(H18B)=Sof(H18C)=1-FVAR(1)
 Sof(N009)=Sof(H009)=Sof(H00H)=Sof(O00L)=Sof(N00O)=Sof(H00L)=Sof(H00M)=
 Sof(O00S)=Sof(C00W)=Sof(H00P)=Sof(H00Q)=Sof(N011)=Sof(H011)=Sof(C012)=
 Sof(C013)=Sof(C015)=Sof(H01C)=Sof(H01D)=Sof(C0AA)=Sof(H0AA)=Sof(H0AB)=
 Sof(H0AC)=Sof(O5)=FVAR(1)
7.a Ternary CH refined with riding coordinates:
 C00H(H00H), C00H(H00E), C00V(H00V)
7.b Secondary CH2 refined with riding coordinates:
 N00D(H00C,H00D), C00M(H00F,H00G), C00N(H00J,H00K), N00O(H00L,H00M), C00Q(H00N,
 H00O), C00W(H00P,H00Q), C010(H01A,H01B), C015(H01C,H01D), C4(H4A,H4B),
 N13(H13A,H13B), C19(H19A,H19B)
7.c Aromatic/amide H refined with riding coordinates:
 N009(H009), N00A(H00A), C00B(H00B), C00I(H00I), N00T(H00T), C00X(H00X),
 C00Y(H00Y), N011(H011), N17(H17), N0(H0)
7.d Idealised Me refined with riding coordinates:
 C2(H2A,H2B,H2C), C0AA(H0AA,H0AB,H0AC), C18(H18A,H18B,H18C)
;
_shelx_shelxl_version_number 2014/7

loop_
_space_group_symop_operation_xyz
'x, y, z'
'-x, y+1/2, -z'

loop_
_atom_site_label
_atom_site_type_symbol
_atom_site_fract_x
_atom_site_fract_y
_atom_site_fract_z
_atom_site_U_iso_or_equiv
_atom_site_adp_type
_atom_site_occupancy
_atom_site_site_symmetry_order
_atom_site_calc_flag
_atom_site_refinement_flags_posn
_atom_site_refinement_flags_adp
_atom_site_refinement_flags_occupancy
_atom_site_disorder_assembly
_atom_site_disorder_group
Zn01 Zn 0.81342(6) 0.43280(5) 0.45777(3) 0.01976(16) Uani 1 1 d . U . . .
Zn02 Zn 1.31767(6) 0.73318(6) -0.04515(3) 0.02143(17) Uani 1 1 d . . . . .
O003 O 0.6346(4) 0.3854(5) 0.4910(3) 0.0390(11) Uani 1 1 d . . . . .
O004 O 1.1531(4) 0.6658(4) -0.0050(2) 0.0272(9) Uani 1 1 d . . . . .
O005 O 1.1636(4) 0.4305(5) -0.0374(2) 0.0289(8) Uani 1 1 d . . . . .
O006 O 0.6706(4) 0.1446(5) 0.5043(3) 0.0405(12) Uani 1 1 d . . . . .
N007 N 0.1264(4) 0.1214(5) 0.4976(2) 0.0191(8) Uani 1 1 d . . . . .
O008 O 0.3886(7) 0.2595(6) 0.6555(2) 0.0560(15) Uani 1 1 d . . . . .
N009 N 0.9252(4) 0.6222(5) 0.0601(2) 0.0203(9) Uani 0.554(13) 1 d . . P A 1
H009 H 0.9092 0.7112 0.0467 0.024 Uiso 0.554(13) 1 calc R . P A 1
N00A N 0.3978(5) 0.3699(5) 0.5561(2) 0.0266(10) Uani 1 1 d . . . . .
H00A H 0.3870 0.4514 0.5346 0.032 Uiso 1 1 calc R . . . .
C00B C -0.0049(7) 0.1728(7) 0.4938(3) 0.0200(11) Uani 1 1 d . . . . .
H00B H -0.0778 0.1236 0.5118 0.024 Uiso 1 1 calc R . . . .
N00C N 0.4862(4) 0.6077(5) -0.0324(2) 0.0232(9) Uani 1 1 d . . . . .
N00D N 0.2782(6) 0.7490(6) 0.8547(2) 0.0353(12) Uani 1 1 d . . . . .
H00C H 0.1928 0.7864 0.8455 0.042 Uiso 1 1 calc R . . . .
H00D H 0.3395 0.8111 0.8393 0.042 Uiso 1 1 calc R . . . .
C00E C 1.1052(5) 0.5330(6) -0.0107(3) 0.0207(10) Uani 1 1 d . . . . .
N00F N -0.0221(5) 0.2996(5) 0.4621(2) 0.0229(9) Uani 1 1 d . . . . .
C00G C 0.1990(5) 0.2245(6) 0.4641(2) 0.0211(10) Uani 1 1 d . . . . .
C00H C 0.9604(5) 0.5096(6) 0.0135(3) 0.0199(10) Uani 1 1 d . . . . .
H00H H 0.9593 0.4131 0.0352 0.024 Uiso 0.554(13) 1 calc R . P A 1
H00E H 0.9593 0.4131 0.0352 0.024 Uiso 0.446(13) 1 calc R . P A 2
C00I C 0.6152(5) 0.6331(6) -0.0555(2) 0.0223(10) Uani 1 1 d . . . . .
H00I H 0.6368 0.7120 -0.0819 0.027 Uiso 1 1 calc R . . . .
O00J O 0.2093(7) 0.7249(6) 0.7195(3) 0.0586(15) Uani 1 1 d . . . . .
C00K C 0.5972(5) 0.2557(7) 0.5053(3) 0.0309(13) Uani 1 1 d . . . . .
O00L O 0.6827(14) 0.5512(18) 0.2325(7) 0.051(3) Uani 0.554(13) 1 d . U P A 1
C00M C 0.3526(6) 0.2174(7) 0.4564(3) 0.0279(12) Uani 1 1 d . . . . .
H00F H 0.3763 0.2924 0.4253 0.033 Uiso 1 1 calc R . . . .
H00G H 0.3745 0.1218 0.4384 0.033 Uiso 1 1 calc R . . . .
C00N C 0.8548(5) 0.5061(6) -0.0471(3) 0.0219(11) Uani 1 1 d . . . . .
H00J H 0.8787 0.5839 -0.0768 0.026 Uiso 1 1 calc R . . . .
H00K H 0.8643 0.4127 -0.0695 0.026 Uiso 1 1 calc R . . . .
N00O N 0.748(3) 0.473(3) 0.3621(11) 0.024(3) Uani 0.554(13) 1 d . U P A 1
H00L H 0.7276 0.3880 0.3419 0.028 Uiso 0.554(13) 1 calc R . P A 1
H00M H 0.6696 0.5269 0.3604 0.028 Uiso 0.554(13) 1 calc R . P A 1
C00P C 0.2718(9) 0.6200(9) 0.7482(3) 0.0472(19) Uani 1 1 d . . . . .
C00Q C 0.3188(9) 0.5149(8) 0.6440(3) 0.049(2) Uani 1 1 d . . . . .
H00N H 0.3767 0.5954 0.6304 0.059 Uiso 1 1 calc R . . . .
H00O H 0.2234 0.5318 0.6255 0.059 Uiso 1 1 calc R . . . .
N00R N 0.6338(4) 0.4291(5) 0.0047(2) 0.0223(9) Uani 1 1 d . . . . .
O00S O 0.9439(15) 0.4726(15) 0.1480(9) 0.042(3) Uani 0.554(13) 1 d . U P A 1
N00T N 0.3230(8) 0.5103(7) 0.7150(3) 0.0527(17) Uani 1 1 d . . . . .
H00T H 0.3594 0.4352 0.7358 0.063 Uiso 1 1 calc R . . . .
C00U C 0.7061(5) 0.5246(6) -0.0335(2) 0.0200(10) Uani 1 1 d . . . . .
C00V C 0.4431(5) 0.2406(6) 0.5218(3) 0.0259(11) Uani 1 1 d . . . . .
H00V H 0.4346 0.1535 0.5497 0.031 Uiso 1 1 calc R . . . .
C00W C 0.8514(19) 0.551(3) 0.3280(9) 0.036(4) Uani 0.554(13) 1 d . U P A 1
H00P H 0.9314 0.4864 0.3242 0.043 Uiso 0.554(13) 1 calc R . P A 1
H00Q H 0.8834 0.6365 0.3534 0.043 Uiso 0.554(13) 1 calc R . P A 1
C00X C 0.1081(6) 0.3325(6) 0.4430(3) 0.0253(11) Uani 1 1 d . . . . .
H00X H 0.1305 0.4156 0.4193 0.030 Uiso 1 1 calc R . . . .
C00Y C 0.5043(8) 0.4849(8) 0.0018(4) 0.0289(13) Uani 1 1 d . . . . .
H00Y H 0.4324 0.4404 0.0225 0.035 Uiso 1 1 calc R . . . .
C00Z C 0.3723(7) 0.3691(7) 0.6190(3) 0.0364(15) Uani 1 1 d . . . . .
C010 C 0.2869(12) 0.6081(9) 0.8218(4) 0.066(3) Uani 1 1 d . . . . .
H01A H 0.2141 0.5436 0.8356 0.080 Uiso 1 1 calc R . . . .
H01B H 0.3766 0.5629 0.8353 0.080 Uiso 1 1 calc R . . . .
N011 N 0.8790(17) 0.6962(15) 0.2303(7) 0.044(3) Uani 0.554(13) 1 d . U P A 1
H011 H 0.9461 0.7413 0.2528 0.053 Uiso 0.554(13) 1 calc R . P A 1
C012 C 0.795(2) 0.5995(19) 0.2603(9) 0.040(3) Uani 0.554(13) 1 d . U P A 1
C013 C 0.917(2) 0.591(2) 0.1212(12) 0.032(3) Uani 0.554(13) 1 d . U P A 1
C015 C 0.8536(19) 0.7224(17) 0.1593(7) 0.044(3) Uani 0.554(13) 1 d . U P A 1
H01C H 0.8970 0.8146 0.1478 0.053 Uiso 0.554(13) 1 calc R . P A 1
H01D H 0.7537 0.7296 0.1472 0.053 Uiso 0.554(13) 1 calc R . P A 1
O2 O 0.751(2) 0.5653(19) 0.2280(9) 0.045(4) Uani 0.446(13) 1 d . U P A 2
C4 C 0.938(2) 0.738(2) 0.1671(7) 0.044(3) Uani 0.446(13) 1 d . U P A 2
H4A H 1.0025 0.8176 0.1601 0.052 Uiso 0.446(13) 1 calc R . P A 2
H4B H 0.8431 0.7741 0.1560 0.052 Uiso 0.446(13) 1 calc R . P A 2
C15 C 0.862(2) 0.607(2) 0.2594(10) 0.040(4) Uani 0.446(13) 1 d . U P A 2
N17 N 0.9531(19) 0.693(2) 0.2365(8) 0.042(3) Uani 0.446(13) 1 d . U P A 2
H17 H 1.0234 0.7234 0.2618 0.051 Uiso 0.446(13) 1 calc R . P A 2
N13 N 0.779(3) 0.494(4) 0.3579(16) 0.032(5) Uani 0.446(13) 1 d . U P A 2
H13A H 0.7566 0.4137 0.3341 0.039 Uiso 0.446(13) 1 calc R . P A 2
H13B H 0.7060 0.5554 0.3532 0.039 Uiso 0.446(13) 1 calc R . P A 2
C19 C 0.900(3) 0.565(3) 0.3325(13) 0.040(4) Uani 0.446(13) 1 d . U P A 2
H19A H 0.9795 0.4980 0.3359 0.048 Uiso 0.446(13) 1 calc R . P A 2
H19B H 0.9255 0.6528 0.3579 0.048 Uiso 0.446(13) 1 calc R . P A 2
O6 O 1.013(3) 0.486(3) 0.1464(12) 0.082(7) Uani 0.446(13) 1 d . U P A 2
C7 C 0.966(3) 0.612(4) 0.1244(17) 0.049(5) Uani 0.446(13) 1 d . U P A 2
N0 N 0.9252(4) 0.6222(5) 0.0601(2) 0.0203(9) Uani 0.446(13) 1 d . . P A 2
H0 H 0.8770 0.6977 0.0460 0.024 Uiso 0.446(13) 1 calc R . P A 2
O1 O 0.4783(12) 0.2784(14) 0.7969(6) 0.143(4) Uiso 1 1 d . . . . .
C2 C 0.510(2) 0.252(3) 0.8652(10) 0.203(9) Uiso 1 1 d . . . . .
H2A H 0.5925 0.1918 0.8717 0.305 Uiso 1 1 calc R . . . .
H2B H 0.4327 0.2021 0.8825 0.305 Uiso 1 1 calc R . . . .
H2C H 0.5261 0.3445 0.8876 0.305 Uiso 1 1 calc R . . . .
C0AA C 1.0861(18) 0.915(2) 0.3553(7) 0.061(4) Uiso 0.554(13) 1 d . . P A 1
H0AA H 1.1093 1.0159 0.3471 0.092 Uiso 0.554(13) 1 calc R . P A 1
H0AB H 1.1499 0.8762 0.3899 0.092 Uiso 0.554(13) 1 calc R . P A 1
H0AC H 0.9921 0.9093 0.3681 0.092 Uiso 0.554(13) 1 calc R . P A 1
O3 O 1.229(3) 0.803(3) 0.2868(12) 0.131(9) Uiso 0.446(13) 1 d D . P A 2
O5 O 1.096(2) 0.833(3) 0.2987(10) 0.145(8) Uiso 0.554(13) 1 d . . P A 1
C18 C 1.226(5) 0.896(5) 0.3440(18) 0.19(2) Uiso 0.446(13) 1 d D . P A 2
H18A H 1.1453 0.8723 0.3667 0.278 Uiso 0.446(13) 1 calc R . P A 2
H18B H 1.2224 0.9973 0.3308 0.278 Uiso 0.446(13) 1 calc R . P A 2
H18C H 1.3095 0.8789 0.3728 0.278 Uiso 0.446(13) 1 calc R . P A 2

loop_
_atom_site_aniso_label
_atom_site_aniso_U_11
_atom_site_aniso_U_22
_atom_site_aniso_U_33
_atom_site_aniso_U_23
_atom_site_aniso_U_13
_atom_site_aniso_U_12
Zn01 0.0141(3) 0.0137(3) 0.0312(3) 0.0022(3) -0.0001(3) -0.0009(2)
Zn02 0.0127(3) 0.0146(4) 0.0374(4) -0.0005(3) 0.0044(3) 0.0007(3)
O003 0.0164(19) 0.018(2) 0.083(3) 0.006(2) 0.008(2) 0.0008(16)
O004 0.0199(18) 0.0142(19) 0.049(2) -0.0048(17) 0.0095(17) -0.0054(15)
O005 0.0185(18) 0.019(2) 0.050(2) -0.008(2) 0.0106(16) -0.0011(17)
O006 0.0171(19) 0.016(2) 0.090(4) -0.004(2) 0.012(2) -0.0023(17)
N007 0.0139(19) 0.013(2) 0.030(2) 0.0026(18) 0.0001(16) -0.0013(17)
O008 0.096(4) 0.026(3) 0.044(3) 0.002(2) -0.009(3) 0.001(3)
N009 0.019(2) 0.0119(19) 0.031(2) -0.0002(18) 0.0067(17) 0.0013(17)
N00A 0.017(2) 0.016(2) 0.047(3) 0.000(2) 0.008(2) 0.0019(18)
C00B 0.015(2) 0.015(3) 0.030(3) -0.001(2) 0.005(2) 0.000(2)
N00C 0.014(2) 0.019(2) 0.037(2) 0.0017(19) 0.0054(18) 0.0020(17)
N00D 0.048(3) 0.023(3) 0.034(3) 0.003(2) 0.000(2) 0.001(3)
C00E 0.016(2) 0.014(2) 0.033(3) 0.000(2) 0.0046(19) -0.002(2)
N00F 0.019(2) 0.016(2) 0.034(2) 0.0028(19) 0.0041(18) 0.0013(18)
C00G 0.016(2) 0.018(3) 0.030(2) 0.000(2) 0.0045(19) -0.001(2)
C00H 0.012(2) 0.017(3) 0.032(3) 0.001(2) 0.0048(19) -0.0029(19)
C00I 0.022(2) 0.017(3) 0.028(3) 0.000(2) 0.006(2) 0.001(2)
O00J 0.097(4) 0.032(3) 0.048(3) 0.011(2) 0.012(3) 0.017(3)
C00K 0.015(2) 0.019(3) 0.059(4) 0.000(3) 0.005(2) -0.003(2)
O00L 0.053(7) 0.056(7) 0.043(6) 0.013(5) -0.008(6) 0.002(7)
C00M 0.020(2) 0.020(3) 0.044(3) -0.004(2) 0.011(2) -0.001(2)
C00N 0.014(2) 0.024(3) 0.029(3) 0.001(2) 0.0062(19) 0.003(2)
N00O 0.035(10) 0.009(7) 0.027(5) -0.003(4) 0.003(5) -0.009(6)
C00P 0.076(6) 0.024(4) 0.042(4) -0.001(3) 0.006(4) 0.001(4)
C00Q 0.082(6) 0.029(4) 0.035(3) -0.008(3) 0.002(3) 0.015(4)
N00R 0.0143(19) 0.016(2) 0.038(2) 0.001(2) 0.0054(16) 0.0030(18)
O00S 0.077(9) 0.017(4) 0.033(5) 0.009(3) 0.004(6) 0.003(6)
N00T 0.085(5) 0.028(3) 0.044(3) -0.007(3) 0.000(3) 0.003(3)
C00U 0.014(2) 0.021(3) 0.026(2) -0.003(2) 0.0025(18) 0.000(2)
C00V 0.016(2) 0.012(2) 0.050(3) 0.003(3) 0.006(2) -0.003(2)
C00W 0.046(9) 0.034(7) 0.027(5) 0.002(5) 0.003(6) -0.014(7)
C00X 0.025(3) 0.019(3) 0.033(3) 0.002(2) 0.009(2) 0.000(2)
C00Y 0.020(3) 0.021(3) 0.047(3) 0.006(2) 0.011(2) 0.000(2)
C00Z 0.042(4) 0.020(3) 0.045(4) -0.006(3) -0.008(3) -0.002(3)
C010 0.131(9) 0.022(4) 0.044(4) 0.002(3) -0.001(5) 0.006(5)
N011 0.072(8) 0.031(6) 0.032(5) 0.003(4) 0.016(6) 0.002(6)
C012 0.056(8) 0.024(6) 0.040(6) 0.005(5) 0.007(7) 0.002(7)
C013 0.057(10) 0.011(5) 0.028(6) 0.004(4) 0.012(7) -0.002(6)
C015 0.073(8) 0.030(6) 0.032(5) 0.001(5) 0.017(6) 0.006(7)
O2 0.064(10) 0.036(7) 0.032(6) 0.001(6) -0.009(8) -0.004(8)
C4 0.068(9) 0.040(7) 0.022(5) -0.004(5) -0.003(7) 0.018(8)
C15 0.055(9) 0.031(7) 0.035(6) -0.008(5) 0.005(7) 0.003(8)
N17 0.056(8) 0.041(7) 0.030(5) -0.001(5) 0.005(7) 0.000(7)
N13 0.036(13) 0.019(11) 0.041(7) 0.003(7) -0.008(7) -0.002(8)
C19 0.053(11) 0.036(8) 0.031(6) 0.006(6) 0.000(7) -0.012(9)
O6 0.144(19) 0.070(12) 0.031(7) 0.005(8) 0.007(13) 0.059(14)
C7 0.076(13) 0.038(10) 0.032(7) -0.002(7) 0.003(11) 0.018(10)
N0 0.019(2) 0.0119(19) 0.031(2) -0.0002(18) 0.0067(17) 0.0013(17)

loop_
_atom_type_symbol
_atom_type_description
_atom_type_scat_dispersion_real
_atom_type_scat_dispersion_imag
_atom_type_scat_source
C C 0.0033 0.0016 'International Tables Vol C Tables 4.2.6.8 and 6.1.1.4'
H H 0.0000 0.0000 'International Tables Vol C Tables 4.2.6.8 and 6.1.1.4'
N N 0.0061 0.0033 'International Tables Vol C Tables 4.2.6.8 and 6.1.1.4'
O O 0.0106 0.0060 'International Tables Vol C Tables 4.2.6.8 and 6.1.1.4'
Zn Zn 0.2839 1.4301 'International Tables Vol C Tables 4.2.6.8 and 6.1.1.4'

loop_
_geom_angle_atom_site_label_1
_geom_angle_atom_site_label_2
_geom_angle_atom_site_label_3
_geom_angle
_geom_angle_site_symmetry_1
_geom_angle_site_symmetry_3
O003 Zn01 N007 104.97(19) . 2_656
O003 Zn01 N00F 124.81(19) . 1_655
O003 Zn01 N00O 99.5(7) . .
O003 Zn01 N13 108.9(8) . .
N007 Zn01 N00O 109.7(7) 2_656 .
N007 Zn01 N13 103.4(10) 2_656 .
N00F Zn01 N007 107.64(18) 1_655 2_656
N00F Zn01 N00O 109.4(8) 1_655 .
N00F Zn01 N13 105.2(11) 1_655 .
O004 Zn02 N00C 116.66(18) . 1_655
O004 Zn02 N00D 110.9(2) . 1_654
O004 Zn02 N00R 105.89(16) . 2_755
N00C Zn02 N00D 104.5(2) 1_655 1_654
N00C Zn02 N00R 107.37(19) 1_655 2_755
N00R Zn02 N00D 111.6(2) 2_755 1_654
C00K O003 Zn01 124.0(4) . .
C00E O004 Zn02 123.5(3) . .
C00B N007 Zn01 123.9(4) . 2_646
C00B N007 C00G 104.3(5) . .
C00G N007 Zn01 131.8(3) . 2_646
C00H N009 H009 119.5 . .
C013 N009 H009 119.5 . .
C013 N009 C00H 120.9(10) . .
C00V N00A H00A 118.3 . .
C00Z N00A H00A 118.3 . .
C00Z N00A C00V 123.4(5) . .
N007 C00B H00B 122.9 . .
N00F C00B N007 114.2(5) . .
N00F C00B H00B 122.9 . .
C00I N00C Zn02 127.3(4) . 1_455
C00Y N00C Zn02 128.8(4) . 1_455
C00Y N00C C00I 103.9(5) . .
Zn02 N00D H00C 109.0 1_456 .
Zn02 N00D H00D 109.0 1_456 .
H00C N00D H00D 107.8 . .
C010 N00D Zn02 112.9(4) . 1_456
C010 N00D H00C 109.0 . .
C010 N00D H00D 109.0 . .
O004 C00E C00H 115.3(5) . .
O005 C00E O004 124.8(5) . .
O005 C00E C00H 119.8(5) . .
C00B N00F Zn01 128.2(4) . 1_455
C00B N00F C00X 104.4(5) . .
C00X N00F Zn01 126.4(4) . 1_455
N007 C00G C00M 124.4(5) . .
C00X C00G N007 108.0(4) . .
C00X C00G C00M 127.6(5) . .
N009 C00H C00E 112.5(4) . .
N009 C00H H00H 108.4 . .
N009 C00H C00N 111.7(4) . .
C00E C00H H00H 108.4 . .
C00E C00H H00E 108.4 . .
C00E C00H C00N 107.2(4) . .
C00N C00H H00H 108.4 . .
C00N C00H H00E 108.4 . .
N0 C00H C00E 112.5(4) . .
N0 C00H H00E 108.4 . .
N0 C00H C00N 111.7(4) . .
N00C C00I H00I 125.3 . .
C00U C00I N00C 109.5(5) . .
C00U C00I H00I 125.3 . .
O003 C00K C00V 115.1(5) . .
O006 C00K O003 125.5(5) . .
O006 C00K C00V 119.3(5) . .
C00G C00M H00F 109.0 . .
C00G C00M H00G 109.0 . .
C00G C00M C00V 112.8(4) . .
H00F C00M H00G 107.8 . .
C00V C00M H00F 109.0 . .
C00V C00M H00G 109.0 . .
C00H C00N H00J 108.5 . .
C00H C00N H00K 108.5 . .
H00J C00N H00K 107.5 . .
C00U C00N C00H 115.2(4) . .
C00U C00N H00J 108.5 . .
C00U C00N H00K 108.5 . .
Zn01 N00O H00L 109.1 . .
Zn01 N00O H00M 109.1 . .
H00L N00O H00M 107.8 . .
C00W N00O Zn01 112.6(16) . .
C00W N00O H00L 109.1 . .
C00W N00O H00M 109.1 . .
O00J C00P N00T 121.2(7) . .
O00J C00P C010 121.9(7) . .
N00T C00P C010 116.9(7) . .
H00N C00Q H00O 108.3 . .
N00T C00Q H00N 109.8 . .
N00T C00Q H00O 109.8 . .
N00T C00Q C00Z 109.3(6) . .
C00Z C00Q H00N 109.8 . .
C00Z C00Q H00O 109.8 . .
C00U N00R Zn02 132.6(3) . 2_745
C00Y N00R Zn02 122.5(4) . 2_745
C00Y N00R C00U 104.2(5) . .
C00P N00T C00Q 120.8(7) . .
C00P N00T H00T 119.6 . .
C00Q N00T H00T 119.6 . .
C00I C00U C00N 128.0(5) . .
C00I C00U N00R 107.4(4) . .
N00R C00U C00N 124.6(5) . .
N00A C00V C00K 111.3(5) . .
N00A C00V C00M 111.1(5) . .
N00A C00V H00V 109.0 . .
C00K C00V H00V 109.0 . .
C00M C00V C00K 107.5(5) . .
C00M C00V H00V 109.0 . .
N00O C00W H00P 109.2 . .
N00O C00W H00Q 109.2 . .
N00O C00W C012 112.2(15) . .
H00P C00W H00Q 107.9 . .
C012 C00W H00P 109.2 . .
C012 C00W H00Q 109.2 . .
N00F C00X H00X 125.4 . .
C00G C00X N00F 109.1(5) . .
C00G C00X H00X 125.4 . .
N00C C00Y N00R 115.0(6) . .
N00C C00Y H00Y 122.5 . .
N00R C00Y H00Y 122.5 . .
O008 C00Z N00A 124.1(6) . .
O008 C00Z C00Q 121.4(6) . .
N00A C00Z C00Q 114.5(6) . .
N00D C010 C00P 113.4(6) . .
N00D C010 H01A 108.9 . .
N00D C010 H01B 108.9 . .
C00P C010 H01A 108.9 . .
C00P C010 H01B 108.9 . .
H01A C010 H01B 107.7 . .
C012 N011 H011 120.3 . .
C012 N011 C015 119.4(15) . .
C015 N011 H011 120.3 . .
O00L C012 C00W 122.8(14) . .
O00L C012 N011 122.4(16) . .
N011 C012 C00W 114.8(16) . .
N009 C013 C015 111.6(15) . .
O00S C013 N009 127(2) . .
O00S C013 C015 121.1(19) . .
N011 C015 C013 109.1(13) . .
N011 C015 H01C 109.9 . .
N011 C015 H01D 109.9 . .
C013 C015 H01C 109.9 . .
C013 C015 H01D 109.9 . .
H01C C015 H01D 108.3 . .
H4A C4 H4B 108.2 . .
N17 C4 H4A 109.6 . .
N17 C4 H4B 109.6 . .
N17 C4 C7 110.1(19) . .
C7 C4 H4A 109.6 . .
C7 C4 H4B 109.6 . .
O2 C15 N17 124.7(19) . .
O2 C15 C19 123(2) . .
N17 C15 C19 112.6(17) . .
C4 N17 H17 119.9 . .
C15 N17 C4 120.1(17) . .
C15 N17 H17 119.9 . .
Zn01 N13 H13A 108.9 . .
Zn01 N13 H13B 108.9 . .
H13A N13 H13B 107.8 . .
C19 N13 Zn01 113(2) . .
C19 N13 H13A 108.9 . .
C19 N13 H13B 108.9 . .
C15 C19 H19A 110.0 . .
C15 C19 H19B 110.0 . .
N13 C19 C15 108.6(19) . .
N13 C19 H19A 110.0 . .
N13 C19 H19B 110.0 . .
H19A C19 H19B 108.3 . .
O6 C7 C4 124(3) . .
O6 C7 N0 118(3) . .
N0 C7 C4 118(2) . .
C00H N0 H0 119.1 . .
C7 N0 C00H 121.7(15) . .
C7 N0 H0 119.1 . .
O1 C2 H2A 109.5 . .
O1 C2 H2B 109.5 . .
O1 C2 H2C 109.5 . .
H2A C2 H2B 109.5 . .
H2A C2 H2C 109.5 . .
H2B C2 H2C 109.5 . .
H0AA C0AA H0AB 109.5 . .
H0AA C0AA H0AC 109.5 . .
H0AB C0AA H0AC 109.5 . .
O5 C0AA H0AA 109.5 . .
O5 C0AA H0AB 109.5 . .
O5 C0AA H0AC 109.5 . .
O3 C18 H18A 109.5 . .
O3 C18 H18B 109.5 . .
O3 C18 H18C 109.5 . .
H18A C18 H18B 109.5 . .
H18A C18 H18C 109.5 . .
H18B C18 H18C 109.5 . .

loop_
_geom_bond_atom_site_label_1
_geom_bond_atom_site_label_2
_geom_bond_distance
_geom_bond_site_symmetry_2
Zn01 O003 1.943(4) .
Zn01 N007 1.998(4) 2_656
Zn01 N00F 1.979(4) 1_655
Zn01 N00O 2.03(2) .
Zn01 N13 2.11(3) .
Zn02 O004 1.935(4) .
Zn02 N00C 1.973(4) 1_655
Zn02 N00D 2.053(5) 1_654
Zn02 N00R 1.995(5) 2_755
O003 C00K 1.269(7) .
O004 C00E 1.289(6) .
O005 C00E 1.234(7) .
O006 C00K 1.228(7) .
N007 Zn01 1.998(4) 2_646
N007 C00B 1.336(7) .
N007 C00G 1.380(7) .
O008 C00Z 1.244(8) .
N009 H009 0.8600 .
N009 C00H 1.454(7) .
N009 C013 1.29(2) .
N00A H00A 0.8600 .
N00A C00V 1.450(7) .
N00A C00Z 1.328(8) .
C00B H00B 0.9300 .
C00B N00F 1.320(8) .
N00C Zn02 1.973(4) 1_455
N00C C00I 1.378(7) .
N00C C00Y 1.317(9) .
N00D Zn02 2.053(5) 1_456
N00D H00C 0.8900 .
N00D H00D 0.8900 .
N00D C010 1.448(9) .
C00E C00H 1.526(7) .
N00F Zn01 1.979(4) 1_455
N00F C00X 1.371(7) .
C00G C00M 1.493(7) .
C00G C00X 1.355(8) .
C00H H00H 0.9800 .
C00H H00E 0.9800 .
C00H C00N 1.531(7) .
C00H N0 1.454(7) .
C00I H00I 0.9300 .
C00I C00U 1.363(7) .
O00J C00P 1.243(9) .
C00K C00V 1.547(7) .
O00L C012 1.25(2) .
C00M H00F 0.9700 .
C00M H00G 0.9700 .
C00M C00V 1.543(8) .
C00N H00J 0.9700 .
C00N H00K 0.9700 .
C00N C00U 1.482(7) .
N00O H00L 0.8900 .
N00O H00M 0.8900 .
N00O C00W 1.442(18) .
C00P N00T 1.320(9) .
C00P C010 1.502(10) .
C00Q H00N 0.9700 .
C00Q H00O 0.9700 .
C00Q N00T 1.450(9) .
C00Q C00Z 1.520(9) .
N00R Zn02 1.995(5) 2_745
N00R C00U 1.388(7) .
N00R C00Y 1.335(8) .
O00S C013 1.22(2) .
N00T H00T 0.8600 .
C00V H00V 0.9800 .
C00W H00P 0.9700 .
C00W H00Q 0.9700 .
C00W C012 1.51(2) .
C00X H00X 0.9300 .
C00Y H00Y 0.9300 .
C010 H01A 0.9700 .
C010 H01B 0.9700 .
N011 H011 0.8600 .
N011 C012 1.37(2) .
N011 C015 1.470(18) .
C013 C015 1.58(3) .
C015 H01C 0.9700 .
C015 H01D 0.9700 .
O2 C15 1.25(2) .
C4 H4A 0.9700 .
C4 H4B 0.9700 .
C4 N17 1.47(2) .
C4 C7 1.48(4) .
C15 N17 1.28(3) .
C15 C19 1.56(3) .
N17 H17 0.8600 .
N13 H13A 0.8900 .
N13 H13B 0.8900 .
N13 C19 1.46(3) .
C19 H19A 0.9700 .
C19 H19B 0.9700 .
O6 C7 1.29(4) .
C7 N0 1.34(3) .
N0 H0 0.8600 .
O1 C2 1.42(2) .
C2 H2A 0.9600 .
C2 H2B 0.9600 .
C2 H2C 0.9600 .
C0AA H0AA 0.9600 .
C0AA H0AB 0.9600 .
C0AA H0AC 0.9600 .
C0AA O5 1.39(2) .
O3 C18 1.44(2) .
C18 H18A 0.9600 .
C18 H18B 0.9600 .
C18 H18C 0.9600 .

loop_
_geom_torsion_atom_site_label_1
_geom_torsion_atom_site_label_2
_geom_torsion_atom_site_label_3
_geom_torsion_atom_site_label_4
_geom_torsion
_geom_torsion_site_symmetry_1
_geom_torsion_site_symmetry_2
_geom_torsion_site_symmetry_3
_geom_torsion_site_symmetry_4
Zn01 O003 C00K O006 4.8(10) . . . .
Zn01 O003 C00K C00V -172.0(4) . . . .
Zn01 N007 C00B N00F 180.0(4) 2_646 . . .
Zn01 N007 C00G C00M -2.9(8) 2_646 . . .
Zn01 N007 C00G C00X 179.6(4) 2_646 . . .
Zn01 N00F C00X C00G 169.1(4) 1_455 . . .
Zn01 N00O C00W C012 -171.8(16) . . . .
Zn01 N13 C19 C15 -179(2) . . . .
Zn02 O004 C00E O005 6.2(8) . . . .
Zn02 O004 C00E C00H -169.1(3) . . . .
Zn02 N00C C00I C00U 177.0(4) 1_455 . . .
Zn02 N00C C00Y N00R -176.0(4) 1_455 . . .
Zn02 N00D C010 C00P -174.5(6) 1_456 . . .
Zn02 N00R C00U C00I 171.5(4) 2_745 . . .
Zn02 N00R C00U C00N -7.9(8) 2_745 . . .
Zn02 N00R C00Y N00C -173.2(4) 2_745 . . .
O003 C00K C00V N00A -35.3(8) . . . .
O003 C00K C00V C00M 86.5(7) . . . .
O004 C00E C00H N009 -21.7(7) . . . .
O004 C00E C00H C00N 101.4(5) . . . .
O004 C00E C00H N0 -21.7(7) . . . .
O005 C00E C00H N009 162.7(5) . . . .
O005 C00E C00H C00N -74.1(6) . . . .
O005 C00E C00H N0 162.7(5) . . . .
O006 C00K C00V N00A 147.7(6) . . . .
O006 C00K C00V C00M -90.5(7) . . . .
N007 C00B N00F Zn01 -168.3(4) . . . 1_455
N007 C00B N00F C00X 0.9(7) . . . .
N007 C00G C00M C00V -67.9(7) . . . .
N007 C00G C00X N00F -0.4(6) . . . .
N009 C00H C00N C00U -40.6(6) . . . .
N009 C013 C015 N011 -166.1(13) . . . .
C00B N007 C00G C00M 178.3(5) . . . .
C00B N007 C00G C00X 0.9(6) . . . .
C00B N00F C00X C00G -0.3(6) . . . .
N00C C00I C00U C00N 178.8(5) . . . .
N00C C00I C00U N00R -0.5(6) . . . .
C00E C00H C00N C00U -164.3(5) . . . .
C00E C00H N0 C7 -84.9(15) . . . .
C00G N007 C00B N00F -1.1(6) . . . .
C00G C00M C00V N00A -49.1(6) . . . .
C00G C00M C00V C00K -171.1(5) . . . .
C00H N009 C013 O00S 4(2) . . . .
C00H N009 C013 C015 -170.5(9) . . . .
C00H C00N C00U C00I 119.3(6) . . . .
C00H C00N C00U N00R -61.5(7) . . . .
C00I N00C C00Y N00R 1.4(8) . . . .
O00J C00P N00T C00Q 5.4(13) . . . .
O00J C00P C010 N00D -24.4(13) . . . .
C00M C00G C00X N00F -177.7(5) . . . .
C00N C00H N0 C7 154.5(15) . . . .
N00O C00W C012 O00L -14(3) . . . .
N00O C00W C012 N011 168.5(18) . . . .
O00S C013 C015 N011 19(2) . . . .
N00T C00P C010 N00D 158.3(8) . . . .
N00T C00Q C00Z O008 12.5(11) . . . .
N00T C00Q C00Z N00A -168.1(6) . . . .
C00U N00R C00Y N00C -1.7(8) . . . .
C00V N00A C00Z O008 2.4(10) . . . .
C00V N00A C00Z C00Q -177.0(6) . . . .
C00X C00G C00M C00V 109.1(6) . . . .
C00Y N00C C00I C00U -0.5(7) . . . .
C00Y N00R C00U C00I 1.2(6) . . . .
C00Y N00R C00U C00N -178.1(6) . . . .
C00Z N00A C00V C00K -110.2(6) . . . .
C00Z N00A C00V C00M 130.2(6) . . . .
C00Z C00Q N00T C00P -174.8(7) . . . .
C010 C00P N00T C00Q -177.3(8) . . . .
C012 N011 C015 C013 -79.1(17) . . . .
C013 N009 C00H C00E -110.5(11) . . . .
C013 N009 C00H C00N 128.9(10) . . . .
C015 N011 C012 O00L -13(2) . . . .
C015 N011 C012 C00W 164.7(15) . . . .
O2 C15 N17 C4 -5(3) . . . .
O2 C15 C19 N13 -9(3) . . . .
C4 C7 N0 C00H 174.1(15) . . . .
N17 C4 C7 O6 -7(3) . . . .
N17 C4 C7 N0 164.6(19) . . . .
N17 C15 C19 N13 169(2) . . . .
C19 C15 N17 C4 177.0(18) . . . .
O6 C7 N0 C00H -14(3) . . . .
C7 C4 N17 C15 -71(2) . . . .
N0 C00H C00N C00U -40.6(6) . . . .
